data_2231546
loop_
_publ_author_name
'Shan, Wen-Wen'
'Xiong, Han-Lin'
'Mei, Chong-Zhen'

_publ_section_title
;
 Diaqua(5-carboxybenzene-1,3-dicarboxylato-\k^2^<i>O</i>^1^,<i>O</i>^1'^)(6,6'-dimethyl-2,2'-bipyridine-\k^2^<i>N</i>,<i>N</i>')nickel(II)
 heptahydrate
;
_journal_coeditor_code HY2454
_journal_issue 9
_journal_name_full 'Acta Crystallographica Section E'
_journal_page_first m1244
_journal_page_last m1245
_journal_paper_doi 10.1107/S1600536811032090
_journal_volume 67
_journal_year 2011
_chemical_formula_iupac '[Ni (C9 H4 O6) (C12 H12 N2) (H2 O)2], 7H2 O'
_chemical_formula_moiety 'C21 H20 N2 Ni O8, 7(H2 O)'
_chemical_formula_sum 'C21 H34 N2 Ni O15'
_chemical_formula_weight 613.21
_chemical_name_systematic
;
Diaqua(5-carboxybenzene-1,3-dicarboxylato-\k^2^<i>O</i>^1^,<i>O</i>^1'^)(6,6'-
dimethyl-2,2'-bipyridine-\k^2^<i>N</i>,<i>N</i>')nickel(II) heptahydrate
;
_space_group_IT_number 14
_symmetry_cell_setting monoclinic
_symmetry_space_group_name_Hall '-P 2ybc'
_symmetry_space_group_name_H-M 'P 1 21/c 1'
_atom_sites_solution_hydrogens geom
_atom_sites_solution_primary direct
_atom_sites_solution_secondary difmap
_audit_creation_method SHELXL-97
_cell_angle_alpha 90.00
_cell_angle_beta 100.748(6)
_cell_angle_gamma 90.00
_cell_formula_units_Z 4
_cell_length_a 7.4358(5)
_cell_length_b 19.9044(7)
_cell_length_c 18.7547(12)
_cell_measurement_reflns_used 5756
_cell_measurement_temperature 296(2)
_cell_measurement_theta_max 25.13
_cell_measurement_theta_min 3.06
_cell_volume 2727.1(3)
_computing_cell_refinement 'SAINT (Bruker, 2007)'
_computing_data_collection 'APEX2 (Bruker, 2007)'
_computing_data_reduction 'SAINT (Bruker, 2007)'
_computing_molecular_graphics 'DIAMOND (Brandenburg, 1999)'
_computing_publication_material 'SHELXTL (Sheldrick, 2008)'
_computing_structure_refinement 'SHELXL97 (Sheldrick, 2008)'
_computing_structure_solution 'SHELXS97 (Sheldrick, 2008)'
_diffrn_ambient_temperature 296(2)
_diffrn_measured_fraction_theta_full 0.998
_diffrn_measured_fraction_theta_max 0.998
_diffrn_measurement_device_type 'Bruker APEXII CCD'
_diffrn_measurement_method '\f and \w'
_diffrn_radiation_monochromator graphite
_diffrn_radiation_source 'fine-focus sealed tube'
_diffrn_radiation_type MoK\a
_diffrn_radiation_wavelength 0.71073
_diffrn_reflns_av_R_equivalents 0.0235
_diffrn_reflns_av_sigmaI/netI 0.0321
_diffrn_reflns_limit_h_max 7
_diffrn_reflns_limit_h_min -8
_diffrn_reflns_limit_k_max 23
_diffrn_reflns_limit_k_min -23
_diffrn_reflns_limit_l_max 18
_diffrn_reflns_limit_l_min -22
_diffrn_reflns_number 10544
_diffrn_reflns_theta_full 25.00
_diffrn_reflns_theta_max 25.00
_diffrn_reflns_theta_min 3.22
_exptl_absorpt_coefficient_mu 0.786
_exptl_absorpt_correction_T_max 0.8650
_exptl_absorpt_correction_T_min 0.8523
_exptl_absorpt_correction_type multi-scan
_exptl_absorpt_process_details '(SADABS; Bruker, 2001)'
_exptl_crystal_colour green
_exptl_crystal_density_diffrn 1.494
_exptl_crystal_density_method 'not measured'
_exptl_crystal_description block
_exptl_crystal_F_000 1288
_exptl_crystal_size_max 0.21
_exptl_crystal_size_mid 0.20
_exptl_crystal_size_min 0.19
_refine_diff_density_max 0.522
_refine_diff_density_min -0.441
_refine_ls_extinction_method none
_refine_ls_goodness_of_fit_ref 1.074
_refine_ls_hydrogen_treatment constr
_refine_ls_matrix_type full
_refine_ls_number_parameters 359
_refine_ls_number_reflns 4792
_refine_ls_number_restraints 7
_refine_ls_restrained_S_all 1.301
_refine_ls_R_factor_all 0.0552
_refine_ls_R_factor_gt 0.0432
_refine_ls_shift/su_max 0.000
_refine_ls_shift/su_mean 0.000
_refine_ls_structure_factor_coef Fsqd
_refine_ls_weighting_details 'calc w=1/[\s^2^(Fo^2^)+(0.0512P)^2^+1.4022P] where P=(Fo^2^+2Fc^2^)/3'
_refine_ls_weighting_scheme calc
_refine_ls_wR_factor_gt 0.1068
_refine_ls_wR_factor_ref 0.1124
_reflns_number_gt 3924
_reflns_number_total 4792
_reflns_threshold_expression I>2\s(I)
_cod_data_source_file hy2454.cif
_cod_data_source_block I
_cod_original_sg_symbol_H-M 'P 21/c'
_cod_database_code 2231546
_cod_database_fobs_code 2231546

loop_
_symmetry_equiv_pos_as_xyz
'x, y, z'
'-x, y+1/2, -z+1/2'
'-x, -y, -z'
'x, -y-1/2, z-1/2'

loop_
_atom_site_type_symbol
_atom_site_label
_atom_site_fract_x
_atom_site_fract_y
_atom_site_fract_z
_atom_site_U_iso_or_equiv
_atom_site_adp_type
_atom_site_calc_flag
_atom_site_refinement_flags
_atom_site_occupancy
_atom_site_symmetry_multiplicity
_atom_site_disorder_assembly
_atom_site_disorder_group
Ni Ni1 0.70769(6) 0.080884(19) 0.25745(2) 0.03021(16) Uani d . 1 1 . .
O O1 0.7517(4) -0.01080(10) 0.20364(13) 0.0418(6) Uani d . 1 1 . .
O O2 0.6738(3) -0.01416(10) 0.30997(12) 0.0346(5) Uani d . 1 1 . .
O O3 0.7991(4) -0.21564(10) 0.07083(12) 0.0413(6) Uani d . 1 1 . .
H H3 0.7996 -0.2377 0.0339 0.062 Uiso calc R 1 1 . .
O O4 0.8529(4) -0.31588(11) 0.12401(12) 0.0407(6) Uani d . 1 1 . .
O O5 0.7135(3) -0.32604(11) 0.38608(12) 0.0403(6) Uani d . 1 1 . .
O O6 0.7669(4) -0.22980(11) 0.44653(12) 0.0414(6) Uani d . 1 1 . .
O O1W 0.9818(3) 0.07458(11) 0.30571(13) 0.0402(6) Uani d . 1 1 . .
H H1WA 1.0248 0.1139 0.3142 0.060 Uiso d R 1 1 . .
H H1WB 0.9917 0.0530 0.3454 0.060 Uiso d R 1 1 . .
O O2W 0.4405(4) 0.07809(12) 0.20585(16) 0.0592(8) Uani d . 1 1 . .
H H2WA 0.4003 0.1180 0.1991 0.089 Uiso d R 1 1 . .
H H2WC 0.3779 0.0569 0.2321 0.089 Uiso d R 1 1 . .
O O3W 0.2685(6) 0.07326(15) 0.00654(18) 0.0889(12) Uani d . 1 1 . .
H H3WA 0.2790 0.1069 0.0349 0.133 Uiso d R 1 1 . .
H H3WB 0.2908 0.0402 0.0355 0.133 Uiso d R 1 1 . .
O O4W 0.0439(13) 0.3920(4) 0.0141(4) 0.0793(16) Uani d PU 0.479(6) 1 A 1
H H4WA 0.1206 0.3496 0.0243 0.119 Uiso d PR 0.479(6) 1 A 1
H H4WB 0.0705 0.3718 -0.0225 0.119 Uiso d PR 0.479(6) 1 A 1
O O4W' 0.1795(12) 0.4147(3) 0.0175(4) 0.0793(16) Uani d P 0.521(6) 1 A 2
H H4WD 0.1938 0.3757 0.0273 0.119 Uiso d PR 0.521(6) 1 A 2
H H4WF 0.0831 0.4181 -0.0182 0.119 Uiso d PR 0.521(6) 1 A 2
O O5W 0.6215(7) 0.43234(17) 0.1293(4) 0.175(3) Uani d . 1 1 . .
H H5WA 0.6808 0.4337 0.1758 0.262 Uiso d R 1 1 . .
H H5WC 0.5221 0.4502 0.1360 0.262 Uiso d R 1 1 . .
O O6W 0.9119(5) 0.48672(16) 0.08448(19) 0.0840(11) Uani d . 1 1 . .
H H6WC 0.9703 0.4542 0.0703 0.126 Uiso d R 1 1 . .
H H6WA 0.8303 0.4723 0.0972 0.126 Uiso d R 1 1 . .
O O7W 0.8074(5) 0.4822(2) 0.2739(2) 0.0973(12) Uani d . 1 1 . .
H H7WB 0.8414 0.4718 0.3154 0.146 Uiso d RD 1 1 . .
H H7WC 0.8916 0.5056 0.2610 0.146 Uiso d RD 1 1 . .
O O8W 0.9166(6) 0.4315(3) 0.4073(3) 0.1361(19) Uani d . 1 1 . .
H H8WB 0.8012 0.4305 0.4152 0.204 Uiso d R 1 1 . .
H H8WC 0.9868 0.4048 0.4350 0.204 Uiso d R 1 1 . .
O O9W 0.5399(5) 0.45536(17) 0.42213(18) 0.0861(11) Uani d . 1 1 . .
H H9WB 0.4716 0.4663 0.3823 0.129 Uiso d R 1 1 . .
H H9WC 0.4442 0.4530 0.4406 0.129 Uiso d R 1 1 . .
N N1 0.7626(4) 0.16095(13) 0.19407(16) 0.0380(7) Uani d . 1 1 . .
N N2 0.6634(4) 0.15982(13) 0.32397(16) 0.0371(7) Uani d . 1 1 . .
C C1 0.7209(4) -0.04411(16) 0.25714(17) 0.0301(7) Uani d . 1 1 . .
C C2 0.8196(4) -0.25571(15) 0.12681(17) 0.0296(7) Uani d . 1 1 . .
C C3 0.7403(4) -0.26418(15) 0.38882(17) 0.0287(7) Uani d . 1 1 . .
C C4 0.7420(4) -0.11928(15) 0.25751(16) 0.0270(7) Uani d . 1 1 . .
C C5 0.7759(4) -0.15158(14) 0.19578(16) 0.0274(7) Uani d . 1 1 . .
H H5 0.7871 -0.1267 0.1549 0.033 Uiso calc R 1 1 . .
C C6 0.7933(4) -0.22150(14) 0.19505(16) 0.0254(7) Uani d . 1 1 . .
C C7 0.7778(4) -0.25820(15) 0.25693(16) 0.0262(7) Uani d . 1 1 . .
H H7 0.7881 -0.3048 0.2564 0.031 Uiso calc R 1 1 . .
C C8 0.7472(4) -0.22603(14) 0.31937(16) 0.0251(7) Uani d . 1 1 . .
C C9 0.7290(4) -0.15617(14) 0.31904(16) 0.0281(7) Uani d . 1 1 . .
H H9 0.7079 -0.1342 0.3605 0.034 Uiso calc R 1 1 . .
C C10 0.8084(5) 0.15830(19) 0.1278(2) 0.0463(9) Uani d . 1 1 . .
C C11 0.8383(8) 0.0920(2) 0.0959(2) 0.0712(14) Uani d . 1 1 . .
H H11A 0.9197 0.0657 0.1308 0.107 Uiso calc R 1 1 . .
H H11B 0.8912 0.0983 0.0535 0.107 Uiso calc R 1 1 . .
H H11C 0.7233 0.0690 0.0828 0.107 Uiso calc R 1 1 . .
C C12 0.8301(6) 0.2173(2) 0.0901(2) 0.0556(11) Uani d . 1 1 . .
H H12 0.8643 0.2151 0.0449 0.067 Uiso calc R 1 1 . .
C C13 0.8017(6) 0.2778(2) 0.1191(3) 0.0645(13) Uani d . 1 1 . .
H H13 0.8127 0.3171 0.0933 0.077 Uiso calc R 1 1 . .
C C14 0.7566(6) 0.28089(18) 0.1865(3) 0.0577(12) Uani d . 1 1 . .
H H14 0.7375 0.3222 0.2071 0.069 Uiso calc R 1 1 . .
C C15 0.7398(5) 0.22160(16) 0.2236(2) 0.0414(9) Uani d . 1 1 . .
C C16 0.6961(5) 0.22106(16) 0.2969(2) 0.0412(9) Uani d . 1 1 . .
C C17 0.6877(6) 0.27930(19) 0.3363(3) 0.0585(12) Uani d . 1 1 . .
H H17 0.7148 0.3207 0.3178 0.070 Uiso calc R 1 1 . .
C C18 0.6393(6) 0.2752(2) 0.4028(3) 0.0659(13) Uani d . 1 1 . .
H H18 0.6316 0.3140 0.4297 0.079 Uiso calc R 1 1 . .
C C19 0.6020(6) 0.2140(2) 0.4300(2) 0.0581(12) Uani d . 1 1 . .
H H19 0.5677 0.2112 0.4751 0.070 Uiso calc R 1 1 . .
C C20 0.6156(5) 0.15593(18) 0.3898(2) 0.0455(9) Uani d . 1 1 . .
C C21 0.5736(8) 0.0888(2) 0.4174(2) 0.0686(14) Uani d . 1 1 . .
H H21A 0.4809 0.0673 0.3824 0.103 Uiso calc R 1 1 . .
H H21B 0.5305 0.0941 0.4622 0.103 Uiso calc R 1 1 . .
H H21C 0.6824 0.0618 0.4254 0.103 Uiso calc R 1 1 . .

loop_
_atom_site_aniso_label
_atom_site_aniso_U_11
_atom_site_aniso_U_22
_atom_site_aniso_U_33
_atom_site_aniso_U_12
_atom_site_aniso_U_13
_atom_site_aniso_U_23
Ni1 0.0398(3) 0.0199(2) 0.0289(3) -0.00149(17) 0.00125(18) 0.00021(16)
O1 0.0762(19) 0.0220(11) 0.0287(13) -0.0036(11) 0.0135(12) 0.0041(10)
O2 0.0500(15) 0.0223(11) 0.0325(13) 0.0009(10) 0.0104(11) -0.0024(9)
O3 0.0785(19) 0.0281(12) 0.0199(12) 0.0030(12) 0.0156(12) -0.0016(10)
O4 0.0666(17) 0.0266(12) 0.0291(13) 0.0142(11) 0.0092(12) -0.0010(10)
O5 0.0648(17) 0.0262(12) 0.0289(13) -0.0097(11) 0.0058(12) 0.0044(10)
O6 0.0755(19) 0.0306(12) 0.0196(12) -0.0032(12) 0.0123(12) 0.0001(10)
O1W 0.0412(14) 0.0314(12) 0.0441(15) -0.0031(10) -0.0022(11) 0.0000(11)
O2W 0.0478(16) 0.0412(14) 0.078(2) -0.0101(12) -0.0174(14) 0.0219(14)
O3W 0.151(4) 0.0525(19) 0.057(2) 0.020(2) 0.004(2) -0.0123(16)
O4W 0.105(4) 0.068(3) 0.065(3) 0.021(3) 0.013(3) 0.006(2)
O4W' 0.105(4) 0.068(3) 0.065(3) 0.021(3) 0.013(3) 0.006(2)
O5W 0.194(5) 0.052(2) 0.336(8) 0.018(3) 0.198(6) 0.017(3)
O6W 0.083(3) 0.073(2) 0.091(3) -0.0016(18) 0.004(2) -0.0246(19)
O7W 0.070(2) 0.130(3) 0.098(3) 0.026(2) 0.031(2) -0.006(3)
O8W 0.102(3) 0.180(5) 0.135(4) 0.023(3) 0.043(3) 0.070(4)
O9W 0.100(3) 0.092(2) 0.058(2) 0.017(2) -0.0040(19) 0.0068(19)
N1 0.0387(17) 0.0293(14) 0.0420(18) -0.0055(12) -0.0027(13) 0.0060(13)
N2 0.0342(16) 0.0318(15) 0.0420(18) 0.0030(12) -0.0010(13) -0.0071(13)
C1 0.0387(19) 0.0241(16) 0.0255(17) -0.0023(14) 0.0006(14) -0.0025(14)
C2 0.0364(19) 0.0286(17) 0.0243(17) 0.0008(14) 0.0067(14) 0.0007(14)
C3 0.0370(19) 0.0264(16) 0.0226(17) -0.0004(14) 0.0054(13) 0.0024(13)
C4 0.0346(18) 0.0211(15) 0.0245(16) -0.0032(13) 0.0035(13) -0.0002(12)
C5 0.0392(19) 0.0250(15) 0.0178(15) -0.0002(13) 0.0046(13) 0.0037(12)
C6 0.0320(17) 0.0233(15) 0.0201(15) 0.0005(13) 0.0029(13) 0.0012(12)
C7 0.0337(17) 0.0207(14) 0.0228(16) 0.0002(13) 0.0017(13) 0.0010(12)
C8 0.0320(17) 0.0236(15) 0.0194(15) -0.0022(13) 0.0037(13) 0.0015(12)
C9 0.0389(19) 0.0253(15) 0.0208(16) -0.0011(13) 0.0072(13) -0.0023(13)
C10 0.048(2) 0.047(2) 0.041(2) -0.0110(18) -0.0007(18) 0.0122(18)
C11 0.117(4) 0.060(3) 0.042(2) -0.019(3) 0.029(3) 0.001(2)
C12 0.050(3) 0.057(3) 0.056(3) -0.010(2) -0.001(2) 0.026(2)
C13 0.054(3) 0.052(3) 0.083(4) -0.008(2) -0.001(2) 0.036(2)
C14 0.050(3) 0.0293(19) 0.089(4) 0.0000(17) 0.002(2) 0.015(2)
C15 0.0311(19) 0.0276(18) 0.061(3) -0.0013(14) -0.0029(17) 0.0042(17)
C16 0.0294(19) 0.0255(17) 0.063(3) 0.0015(14) -0.0057(17) -0.0059(16)
C17 0.055(3) 0.032(2) 0.081(3) 0.0043(18) -0.006(2) -0.013(2)
C18 0.064(3) 0.045(2) 0.080(4) 0.008(2) -0.010(3) -0.030(2)
C19 0.057(3) 0.061(3) 0.051(3) 0.010(2) -0.004(2) -0.027(2)
C20 0.045(2) 0.045(2) 0.043(2) 0.0077(17) -0.0010(17) -0.0136(18)
C21 0.104(4) 0.060(3) 0.047(3) 0.004(3) 0.029(3) -0.008(2)

loop_
_atom_type_symbol
_atom_type_description
_atom_type_scat_dispersion_real
_atom_type_scat_dispersion_imag
_atom_type_scat_source
C C 0.0033 0.0016 'International Tables Vol C Tables 4.2.6.8 and 6.1.1.4'
H H 0.0000 0.0000 'International Tables Vol C Tables 4.2.6.8 and 6.1.1.4'
N N 0.0061 0.0033 'International Tables Vol C Tables 4.2.6.8 and 6.1.1.4'
Ni Ni 0.3393 1.1124 'International Tables Vol C Tables 4.2.6.8 and 6.1.1.4'
O O 0.0106 0.0060 'International Tables Vol C Tables 4.2.6.8 and 6.1.1.4'

loop_
_geom_angle_atom_site_label_1
_geom_angle_atom_site_label_2
_geom_angle_atom_site_label_3
_geom_angle
O2W Ni1 N2 93.23(11)
O2W Ni1 O1W 174.46(10)
N2 Ni1 O1W 92.10(10)
O2W Ni1 N1 91.57(11)
N2 Ni1 N1 80.36(12)
O1W Ni1 N1 90.82(10)
O2W Ni1 O1 88.51(11)
N2 Ni1 O1 170.69(10)
O1W Ni1 O1 85.99(10)
N1 Ni1 O1 108.75(10)
O2W Ni1 O2 90.35(9)
N2 Ni1 O2 110.07(10)
O1W Ni1 O2 86.39(9)
N1 Ni1 O2 169.27(10)
O1 Ni1 O2 60.74(9)
C1 O1 Ni1 90.39(19)
C1 O2 Ni1 89.00(18)
C2 O3 H3 109.5
Ni1 O1W H1WA 109.3
Ni1 O1W H1WB 109.3
H1WA O1W H1WB 109.5
Ni1 O2W H2WA 109.2
Ni1 O2W H2WC 109.2
H2WA O2W H2WC 109.5
H3WA O3W H3WB 103.1
H4WA O4W H4WB 63.5
H4WB O4W H4WD 71.2
H4WD O4W' H4WF 107.6
H5WA O5W H5WC 97.4
H6WC O6W H6WA 107.4
H7WC O7W H7WB 107.6
H7WB O7W H7WC 107.6
H8WB O8W H8WC 112.6
H9WB O9W H9WC 88.0
C10 N1 C15 119.0(3)
C10 N1 Ni1 127.5(2)
C15 N1 Ni1 113.4(2)
C20 N2 C16 119.3(3)
C20 N2 Ni1 127.3(2)
C16 N2 Ni1 113.3(2)
O1 C1 O2 119.7(3)
O1 C1 C4 119.5(3)
O2 C1 C4 120.7(3)
O4 C2 O3 123.9(3)
O4 C2 C6 122.8(3)
O3 C2 C6 113.3(3)
O5 C3 O6 124.6(3)
O5 C3 C8 119.3(3)
O6 C3 C8 116.1(3)
C9 C4 C5 120.1(3)
C9 C4 C1 120.5(3)
C5 C4 C1 119.5(3)
C4 C5 C6 120.1(3)
C4 C5 H5 120.0
C6 C5 H5 120.0
C7 C6 C5 119.4(3)
C7 C6 C2 121.2(3)
C5 C6 C2 119.3(3)
C8 C7 C6 120.8(3)
C8 C7 H7 119.6
C6 C7 H7 119.6
C7 C8 C9 119.1(3)
C7 C8 C3 122.0(3)
C9 C8 C3 118.9(3)
C4 C9 C8 120.6(3)
C4 C9 H9 119.7
C8 C9 H9 119.7
N1 C10 C12 120.4(4)
N1 C10 C11 119.3(3)
C12 C10 C11 120.3(4)
C10 C11 H11A 109.5
C10 C11 H11B 109.5
H11A C11 H11B 109.5
C10 C11 H11C 109.5
H11A C11 H11C 109.5
H11B C11 H11C 109.5
C13 C12 C10 120.2(4)
C13 C12 H12 119.9
C10 C12 H12 119.9
C12 C13 C14 119.6(4)
C12 C13 H13 120.2
C14 C13 H13 120.2
C13 C14 C15 119.1(4)
C13 C14 H14 120.5
C15 C14 H14 120.5
N1 C15 C14 121.6(4)
N1 C15 C16 116.3(3)
C14 C15 C16 122.1(3)
N2 C16 C17 121.5(4)
N2 C16 C15 116.2(3)
C17 C16 C15 122.3(3)
C18 C17 C16 119.0(4)
C18 C17 H17 120.5
C16 C17 H17 120.5
C17 C18 C19 120.1(4)
C17 C18 H18 120.0
C19 C18 H18 120.0
C18 C19 C20 119.7(4)
C18 C19 H19 120.1
C20 C19 H19 120.1
N2 C20 C19 120.4(4)
N2 C20 C21 118.6(3)
C19 C20 C21 121.0(4)
C20 C21 H21A 109.5
C20 C21 H21B 109.5
H21A C21 H21B 109.5
C20 C21 H21C 109.5
H21A C21 H21C 109.5
H21B C21 H21C 109.5

loop_
_geom_bond_atom_site_label_1
_geom_bond_atom_site_label_2
_geom_bond_distance
Ni1 O2W 2.042(3)
Ni1 N2 2.070(3)
Ni1 O1W 2.074(2)
Ni1 N1 2.074(3)
Ni1 O1 2.140(2)
Ni1 O2 2.169(2)
O1 C1 1.259(4)
O2 C1 1.261(4)
O3 C2 1.305(4)
O3 H3 0.8200
O4 C2 1.226(4)
O5 C3 1.247(4)
O6 C3 1.265(4)
O1W H1WA 0.8500
O1W H1WB 0.8499
O2W H2WA 0.8502
O2W H2WC 0.8499
O3W H3WA 0.8500
O3W H3WB 0.8497
O4W H4WA 1.0159
O4W H4WB 0.8499
O4W' H4WD 0.8000
O4W' H4WF 0.8879
O5W H5WA 0.9000
O5W H5WC 0.8500
O6W H6WC 0.8499
O6W H6WA 0.7500
O7W H7WC 0.8500
O7W H7WB 0.8001
O7W H7WC 0.8500
O8W H8WB 0.8978
O8W H8WC 0.8500
O9W H9WB 0.8502
O9W H9WC 0.8499
N1 C10 1.350(5)
N1 C15 1.352(4)
N2 C20 1.349(5)
N2 C16 1.360(4)
C1 C4 1.504(4)
C2 C6 1.494(4)
C3 C8 1.517(4)
C4 C9 1.386(4)
C4 C5 1.388(4)
C5 C6 1.398(4)
C5 H5 0.9300
C6 C7 1.394(4)
C7 C8 1.390(4)
C7 H7 0.9300
C8 C9 1.397(4)
C9 H9 0.9300
C10 C12 1.396(5)
C10 C11 1.483(6)
C11 H11A 0.9600
C11 H11B 0.9600
C11 H11C 0.9600
C12 C13 1.354(6)
C12 H12 0.9300
C13 C14 1.368(7)
C13 H13 0.9300
C14 C15 1.388(5)
C14 H14 0.9300
C15 C16 1.470(6)
C16 C17 1.383(5)
C17 C18 1.362(7)
C17 H17 0.9300
C18 C19 1.368(6)
C18 H18 0.9300
C19 C20 1.395(5)
C19 H19 0.9300
C20 C21 1.486(6)
C21 H21A 0.9600
C21 H21B 0.9600
C21 H21C 0.9600

loop_
_geom_hbond_atom_site_label_D
_geom_hbond_atom_site_label_H
_geom_hbond_atom_site_label_A
_geom_hbond_site_symmetry_A
_geom_hbond_distance_DH
_geom_hbond_distance_HA
_geom_hbond_distance_DA
_geom_hbond_angle_DHA
O3 H3 O6 4 0.82 1.74 2.542(3) 167
O1W H1WA O4 2_755 0.85 1.93 2.720(3) 154
O1W H1WB O6W 2_745 0.85 1.91 2.705(4) 156
O2W H2WA O5 2_655 0.85 2.00 2.681(3) 136
O2W H2WC O7W 2_645 0.85 2.02 2.729(4) 141
O3W H3WA O5 2_655 0.85 1.99 2.827(4) 169
O3W H3WB O9W 2_645 0.85 2.17 2.935(5) 150
O4W H4WA O6 2_655 1.02 1.82 2.830(7) 170
O4W H4WB O4 3_655 0.85 2.36 3.215(8) 179
O4W' H4WD O6 2_655 0.80 2.16 2.964(7) 180
O4W' H4WF O6W 3_665 0.89 2.27 2.736(7) 113
O5W H5WA O7W . 0.90 2.14 2.974(8) 155
O5W H5WC O2 2_655 0.85 2.05 2.860(4) 159
O6W H6WC O4W 1_655 0.85 1.78 2.597(8) 162
O6W H6WA O5W . 0.75 1.94 2.687(5) 178
O7W H7WB O8W . 0.80 1.89 2.681(6) 170
O7W H7WC O1W 2_755 0.85 2.19 2.990(5) 158
O8W H8WB O9W . 0.90 2.03 2.905(6) 164
O8W H8WC O3W 4_666 0.85 2.31 2.916(6) 129
O9W H9WB O1 2_655 0.85 2.14 2.968(4) 166
O9W H9WC O3W 4_566 0.85 2.03 2.845(5) 162

loop_
_geom_torsion_atom_site_label_1
_geom_torsion_atom_site_label_2
_geom_torsion_atom_site_label_3
_geom_torsion_atom_site_label_4
_geom_torsion
O2W Ni1 O1 C1 -93.3(2)
O1W Ni1 O1 C1 86.0(2)
N1 Ni1 O1 C1 175.52(19)
O2 Ni1 O1 C1 -2.09(18)
O2W Ni1 O2 C1 90.2(2)
N2 Ni1 O2 C1 -176.26(18)
O1W Ni1 O2 C1 -85.34(19)
N1 Ni1 O2 C1 -10.2(6)
O1 Ni1 O2 C1 2.08(18)
O2W Ni1 N1 C10 -85.4(3)
N2 Ni1 N1 C10 -178.4(3)
O1W Ni1 N1 C10 89.6(3)
O1 Ni1 N1 C10 3.6(3)
O2 Ni1 N1 C10 14.8(7)
O2W Ni1 N1 C15 91.4(2)
N2 Ni1 N1 C15 -1.6(2)
O1W Ni1 N1 C15 -93.6(2)
O1 Ni1 N1 C15 -179.6(2)
O2 Ni1 N1 C15 -168.3(5)
O2W Ni1 N2 C20 89.9(3)
O1W Ni1 N2 C20 -88.6(3)
N1 Ni1 N2 C20 -179.1(3)
O2 Ni1 N2 C20 -1.7(3)
O2W Ni1 N2 C16 -93.2(2)
O1W Ni1 N2 C16 88.3(2)
N1 Ni1 N2 C16 -2.2(2)
O2 Ni1 N2 C16 175.2(2)
Ni1 O1 C1 O2 3.6(3)
Ni1 O1 C1 C4 -176.0(3)
Ni1 O2 C1 O1 -3.6(3)
Ni1 O2 C1 C4 176.0(3)
O1 C1 C4 C9 172.7(3)
O2 C1 C4 C9 -6.9(5)
O1 C1 C4 C5 -6.9(5)
O2 C1 C4 C5 173.6(3)
C9 C4 C5 C6 1.3(5)
C1 C4 C5 C6 -179.1(3)
C4 C5 C6 C7 -0.5(5)
C4 C5 C6 C2 176.7(3)
O4 C2 C6 C7 -9.8(5)
O3 C2 C6 C7 168.5(3)
O4 C2 C6 C5 173.0(3)
O3 C2 C6 C5 -8.7(4)
C5 C6 C7 C8 -0.6(5)
C2 C6 C7 C8 -177.8(3)
C6 C7 C8 C9 1.1(5)
C6 C7 C8 C3 -176.5(3)
O5 C3 C8 C7 -19.0(5)
O6 C3 C8 C7 159.5(3)
O5 C3 C8 C9 163.4(3)
O6 C3 C8 C9 -18.1(4)
C5 C4 C9 C8 -0.9(5)
C1 C4 C9 C8 179.5(3)
C7 C8 C9 C4 -0.3(5)
C3 C8 C9 C4 177.4(3)
C15 N1 C10 C12 -0.6(5)
Ni1 N1 C10 C12 176.0(3)
C15 N1 C10 C11 178.4(4)
Ni1 N1 C10 C11 -5.0(5)
N1 C10 C12 C13 -1.4(6)
C11 C10 C12 C13 179.6(4)
C10 C12 C13 C14 1.9(6)
C12 C13 C14 C15 -0.4(6)
C10 N1 C15 C14 2.1(5)
Ni1 N1 C15 C14 -175.0(3)
C10 N1 C15 C16 -178.0(3)
Ni1 N1 C15 C16 4.9(4)
C13 C14 C15 N1 -1.6(6)
C13 C14 C15 C16 178.5(4)
C20 N2 C16 C17 2.3(5)
Ni1 N2 C16 C17 -174.9(3)
C20 N2 C16 C15 -177.5(3)
Ni1 N2 C16 C15 5.4(4)
N1 C15 C16 N2 -7.0(5)
C14 C15 C16 N2 172.9(3)
N1 C15 C16 C17 173.3(3)
C14 C15 C16 C17 -6.9(6)
N2 C16 C17 C18 -2.3(6)
C15 C16 C17 C18 177.4(4)
C16 C17 C18 C19 0.8(6)
C17 C18 C19 C20 0.6(6)
C16 N2 C20 C19 -0.8(5)
Ni1 N2 C20 C19 176.0(3)
C16 N2 C20 C21 177.8(4)
Ni1 N2 C20 C21 -5.5(5)
C18 C19 C20 N2 -0.7(6)
C18 C19 C20 C21 -179.2(4)
